data_7048417
loop_
_publ_author_name
'John, Alexandra'
'Kirschner, Sven'
'Fengel, Melina K.'
'Bolte, Michael'
'Lerner, Hans-Wolfram'
'Wagner, Matthias'

_publ_section_title
;
 Simultaneous expansion of 9,10 boron-doped anthracene in longitudinal and
 lateral directions.
;
_journal_issue 5
_journal_name_full 'Dalton transactions (Cambridge, England : 2003)'
_journal_page_first 1871
_journal_page_last 1877
_journal_paper_doi 10.1039/c8dt04820g
_journal_volume 48
_journal_year 2019
_chemical_formula_moiety 'C14 H8 Br2'
_chemical_formula_sum 'C14 H8 Br2'
_chemical_formula_weight 336.02
_space_group_crystal_system monoclinic
_space_group_IT_number 15
_space_group_name_Hall '-C 2yc'
_space_group_name_H-M_alt 'C 1 2/c 1'
_symmetry_space_group_name_Hall '-C 2yc'
_symmetry_space_group_name_H-M 'C 1 2/c 1'
_atom_sites_solution_hydrogens geom
_audit_block_doi 10.5517/ccdc.csd.cc216r45
_audit_creation_method SHELXL-2014
_audit_update_record
;
2018-12-05 deposited with the CCDC.
2018-12-20 downloaded from the CCDC.
;
_cell_angle_alpha 90
_cell_angle_beta 112.754(9)
_cell_angle_gamma 90
_cell_formula_units_Z 4
_cell_length_a 18.001(2)
_cell_length_b 9.0764(6)
_cell_length_c 7.2612(9)
_cell_measurement_reflns_used 8701
_cell_measurement_temperature 173(2)
_cell_measurement_theta_max 27.4
_cell_measurement_theta_min 3.6
_cell_volume 1094.0(2)
_computing_cell_refinement 'X-Area (Stoe & Cie, 2001)'
_computing_data_collection 'X-Area (Stoe & Cie, 2001)'
_computing_data_reduction 'X-Area (Stoe & Cie, 2001)'
_computing_molecular_graphics 'XP in SHELXTL-Plus (Sheldrick, 2008)'
_computing_publication_material SHELXL97
_computing_structure_refinement 'SHELXL (Sheldrick, 2008)'
_computing_structure_solution 'SHELXS (Sheldrick, 2008)'
_diffrn_ambient_temperature 173(2)
_diffrn_measured_fraction_theta_full 0.997
_diffrn_measured_fraction_theta_max 0.995
_diffrn_measurement_device_type 'STOE IPDS II two-circle-diffractometer'
_diffrn_measurement_method \w
_diffrn_radiation_type MoK\a
_diffrn_radiation_wavelength 0.71073
_diffrn_reflns_av_R_equivalents 0.1127
_diffrn_reflns_av_unetI/netI 0.0557
_diffrn_reflns_Laue_measured_fraction_full 0.997
_diffrn_reflns_Laue_measured_fraction_max 0.995
_diffrn_reflns_limit_h_max 22
_diffrn_reflns_limit_h_min -22
_diffrn_reflns_limit_k_max 11
_diffrn_reflns_limit_k_min -11
_diffrn_reflns_limit_l_max 9
_diffrn_reflns_limit_l_min -9
_diffrn_reflns_number 7041
_diffrn_reflns_point_group_measured_fraction_full 0.997
_diffrn_reflns_point_group_measured_fraction_max 0.995
_diffrn_reflns_theta_full 25.000
_diffrn_reflns_theta_max 27.102
_diffrn_reflns_theta_min 3.594
_diffrn_source 'Genix 3D I\mS microfocus X-ray source'
_exptl_absorpt_coefficient_mu 7.373
_exptl_absorpt_correction_T_max 0.761
_exptl_absorpt_correction_T_min 0.179
_exptl_absorpt_correction_type multi-scan
_exptl_absorpt_process_details 'X-Area (Stoe & Cie, 2001)'
_exptl_crystal_colour colourless
_exptl_crystal_density_diffrn 2.040
_exptl_crystal_description needle
_exptl_crystal_F_000 648
_exptl_crystal_size_max 0.310
_exptl_crystal_size_mid 0.090
_exptl_crystal_size_min 0.090
_refine_diff_density_max 0.588
_refine_diff_density_min -0.681
_refine_diff_density_rms 0.112
_refine_ls_extinction_method none
_refine_ls_goodness_of_fit_ref 1.065
_refine_ls_hydrogen_treatment constr
_refine_ls_matrix_type full
_refine_ls_number_parameters 73
_refine_ls_number_reflns 1198
_refine_ls_number_restraints 0
_refine_ls_restrained_S_all 1.065
_refine_ls_R_factor_all 0.0385
_refine_ls_R_factor_gt 0.0333
_refine_ls_shift/su_max 0.000
_refine_ls_shift/su_mean 0.000
_refine_ls_structure_factor_coef Fsqd
_refine_ls_weighting_details 'w=1/[\s^2^(Fo^2^)+(0.0360P)^2^+0.8623P] where P=(Fo^2^+2Fc^2^)/3'
_refine_ls_weighting_scheme calc
_refine_ls_wR_factor_gt 0.0800
_refine_ls_wR_factor_ref 0.0827
_reflns_Friedel_coverage 0.000
_reflns_number_gt 1076
_reflns_number_total 1198
_reflns_threshold_expression 'I > 2\s(I)'
_cod_data_source_file c8dt04820g2.cif
_cod_data_source_block wa1973
_cod_depositor_comments 'Adding full bibliography for 7048415--7048428.cif.'
_cod_database_code 7048417
_shelx_space_group_comment
; 
The symmetry employed for this shelxl refinement is uniquely defined 
by the following loop, which should always be used as a source of 
symmetry information in preference to the above space-group names. 
They are only intended as comments. 
;
_shelx_estimated_absorpt_t_min 0.208
_shelx_estimated_absorpt_t_max 0.557
_shelxl_version_number 2014-1

loop_
_space_group_symop_operation_xyz
'x, y, z'
'-x, y, -z+1/2'
'x+1/2, y+1/2, z'
'-x+1/2, y+1/2, -z+1/2'
'-x, -y, -z'
'x, -y, z-1/2'
'-x+1/2, -y+1/2, -z'
'x+1/2, -y+1/2, z-1/2'

loop_
_atom_site_label
_atom_site_type_symbol
_atom_site_fract_x
_atom_site_fract_y
_atom_site_fract_z
_atom_site_U_iso_or_equiv
_atom_site_adp_type
_atom_site_occupancy
_atom_site_site_symmetry_order
_atom_site_calc_flag
_atom_site_refinement_flags_posn
_atom_site_refinement_flags_adp
Br1 Br 0.09367(2) 0.11024(3) 0.40995(5) 0.03540(15) Uani 1 1 d . .
C1 C 0.08254(15) 0.4250(3) 0.3898(4) 0.0172(5) Uani 1 1 d . .
C2 C 0.04155(14) 0.5599(3) 0.3208(3) 0.0175(5) Uani 1 1 d . .
C3 C 0.08351(17) 0.6928(3) 0.3953(4) 0.0257(6) Uani 1 1 d . .
H3 H 0.0569 0.7844 0.3527 0.031 Uiso 1 1 calc R U
C4 C 0.16255(17) 0.6907(4) 0.5289(4) 0.0284(6) Uani 1 1 d . .
H4 H 0.1900 0.7810 0.5766 0.034 Uiso 1 1 calc R U
C5 C 0.20283(17) 0.5574(4) 0.5950(4) 0.0285(6) Uani 1 1 d . .
H5 H 0.2572 0.5572 0.6878 0.034 Uiso 1 1 calc R U
C6 C 0.16372(16) 0.4268(3) 0.5259(4) 0.0232(5) Uani 1 1 d . .
H6 H 0.1915 0.3365 0.5701 0.028 Uiso 1 1 calc R U
C7 C 0.03900(15) 0.2900(3) 0.3160(3) 0.0183(5) Uani 1 1 d . .

loop_
_atom_site_aniso_label
_atom_site_aniso_U_11
_atom_site_aniso_U_22
_atom_site_aniso_U_33
_atom_site_aniso_U_23
_atom_site_aniso_U_13
_atom_site_aniso_U_12
Br1 0.0385(2) 0.0193(2) 0.0383(2) 0.00481(11) 0.00361(16) 0.00948(11)
C1 0.0166(11) 0.0202(12) 0.0160(11) 0.0009(9) 0.0077(9) 0.0008(9)
C2 0.0180(12) 0.0196(12) 0.0167(11) -0.0008(9) 0.0087(10) 0.0000(10)
C3 0.0264(13) 0.0232(15) 0.0285(14) -0.0032(11) 0.0117(12) -0.0057(11)
C4 0.0279(14) 0.0309(15) 0.0296(14) -0.0080(12) 0.0145(12) -0.0121(12)
C5 0.0176(12) 0.0445(18) 0.0216(13) -0.0038(12) 0.0055(10) -0.0080(12)
C6 0.0191(12) 0.0295(14) 0.0207(12) 0.0016(10) 0.0073(10) 0.0012(11)
C7 0.0231(13) 0.0132(11) 0.0182(12) 0.0013(9) 0.0076(10) 0.0021(9)

loop_
_atom_type_symbol
_atom_type_description
_atom_type_scat_dispersion_real
_atom_type_scat_dispersion_imag
_atom_type_scat_source
C C 0.0033 0.0016 'International Tables Vol C Tables 4.2.6.8 and 6.1.1.4'
H H 0.0000 0.0000 'International Tables Vol C Tables 4.2.6.8 and 6.1.1.4'
Br Br -0.2901 2.4595 'International Tables Vol C Tables 4.2.6.8 and 6.1.1.4'

loop_
_geom_angle_atom_site_label_1
_geom_angle_atom_site_label_2
_geom_angle_atom_site_label_3
_geom_angle
_geom_angle_site_symmetry_1
_geom_angle_site_symmetry_3
C6 C1 C2 119.5(2) . .
C6 C1 C7 122.5(3) . .
C2 C1 C7 118.0(2) . .
C3 C2 C1 118.3(2) . .
C3 C2 C2 121.50(16) . 2
C1 C2 C2 120.24(15) . 2
C4 C3 C2 120.7(3) . .
C4 C3 H3 119.6 . .
C2 C3 H3 119.6 . .
C3 C4 C5 120.7(3) . .
C3 C4 H4 119.6 . .
C5 C4 H4 119.6 . .
C6 C5 C4 119.9(3) . .
C6 C5 H5 120.1 . .
C4 C5 H5 120.1 . .
C5 C6 C1 120.8(3) . .
C5 C6 H6 119.6 . .
C1 C6 H6 119.6 . .
C7 C7 C1 121.80(15) 2 .
C7 C7 Br1 120.37(8) 2 .
C1 C7 Br1 117.83(19) . .

loop_
_geom_bond_atom_site_label_1
_geom_bond_atom_site_label_2
_geom_bond_distance
_geom_bond_site_symmetry_2
Br1 C7 1.892(2) .
C1 C6 1.413(3) .
C1 C2 1.417(4) .
C1 C7 1.441(4) .
C2 C3 1.415(4) .
C2 C2 1.451(5) 2
C3 C4 1.378(4) .
C3 H3 0.9500 .
C4 C5 1.397(5) .
C4 H4 0.9500 .
C5 C6 1.370(4) .
C5 H5 0.9500 .
C6 H6 0.9500 .
C7 C7 1.360(5) 2

loop_
_geom_torsion_atom_site_label_1
_geom_torsion_atom_site_label_2
_geom_torsion_atom_site_label_3
_geom_torsion_atom_site_label_4
_geom_torsion
_geom_torsion_site_symmetry_1
_geom_torsion_site_symmetry_4
C6 C1 C2 C3 -1.4(3) . .
C7 C1 C2 C3 178.9(2) . .
C6 C1 C2 C2 179.3(3) . 2
C7 C1 C2 C2 -0.4(4) . 2
C1 C2 C3 C4 1.0(4) . .
C2 C2 C3 C4 -179.6(3) 2 .
C2 C3 C4 C5 -0.5(4) . .
C3 C4 C5 C6 0.4(4) . .
C4 C5 C6 C1 -0.7(4) . .
C2 C1 C6 C5 1.2(4) . .
C7 C1 C6 C5 -179.1(2) . .
C6 C1 C7 C7 -179.6(3) . 2
C2 C1 C7 C7 0.1(4) . 2
C6 C1 C7 Br1 0.8(3) . .
C2 C1 C7 Br1 -179.52(17) . .
